data_2228063
loop_
_publ_author_name
'Riaz Malik, Muhammad'
'Ali, Saqib'
'Ahmad, Saeed'
'Altaf, Muhammad'
'Stoeckli-Evans, Helen'

_publ_section_title
;
 Dicyanidobis(<i>N</i>,<i>N</i>'-dimethythiourea-\k<i>S</i>)mercury(II)
;
_journal_coeditor_code WM2389
_journal_issue 9
_journal_name_full 'Acta Crystallographica Section E'
_journal_page_first m1060
_journal_page_last m1061
_journal_paper_doi 10.1107/S1600536810030424
_journal_volume 66
_journal_year 2010
_chemical_formula_iupac '[Hg (C N)2 (C3 H8 N2 S)2]'
_chemical_formula_moiety 'C8 H16 Hg N6 S2'
_chemical_formula_sum 'C8 H16 Hg N6 S2'
_chemical_formula_weight 460.98
_chemical_name_systematic
;
Dicyanidobis(<i>N</i>,<i>N</i>'-dimethythiourea-\k<i>S</i>)mercury(II)
;
_space_group_IT_number 15
_symmetry_cell_setting monoclinic
_symmetry_space_group_name_Hall '-C 2yc'
_symmetry_space_group_name_H-M 'C 1 2/c 1'
_atom_sites_solution_hydrogens geom
_atom_sites_solution_primary direct
_atom_sites_solution_secondary difmap
_audit_creation_method SHELXL-97
_cell_angle_alpha 90.00
_cell_angle_beta 128.533(3)
_cell_angle_gamma 90.00
_cell_formula_units_Z 4
_cell_length_a 18.1161(11)
_cell_length_b 7.7533(5)
_cell_length_c 14.0553(8)
_cell_measurement_reflns_used 12331
_cell_measurement_temperature 173(2)
_cell_measurement_theta_max 26.07
_cell_measurement_theta_min 1.85
_cell_volume 1544.32(17)
_computing_cell_refinement 'X-AREA (Stoe & Cie, 2009)'
_computing_data_collection 'X-AREA (Stoe & Cie, 2009)'
_computing_data_reduction 'X-RED32 (Stoe & Cie, 2009)'
_computing_molecular_graphics 'PLATON (Spek, 2009)'
_computing_publication_material 'SHELXL97 and PLATON (Spek, 2009)'
_computing_structure_refinement 'SHELXL97 (Sheldrick, 2008)'
_computing_structure_solution 'SHELXS97 (Sheldrick, 2008)'
_diffrn_ambient_temperature 173(2)
_diffrn_measured_fraction_theta_full 1.000
_diffrn_measured_fraction_theta_max 0.999
_diffrn_measurement_device '2-circle goniometer'
_diffrn_measurement_device_type 'Stoe IPDS 2'
_diffrn_measurement_method '\f- + \w- scans'
_diffrn_radiation_monochromator graphite
_diffrn_radiation_source 'fine-focus sealed tube'
_diffrn_radiation_type MoK\a
_diffrn_radiation_wavelength 0.71073
_diffrn_reflns_av_R_equivalents 0.0485
_diffrn_reflns_av_sigmaI/netI 0.0252
_diffrn_reflns_limit_h_max 21
_diffrn_reflns_limit_h_min -21
_diffrn_reflns_limit_k_max 9
_diffrn_reflns_limit_k_min -9
_diffrn_reflns_limit_l_max 17
_diffrn_reflns_limit_l_min -17
_diffrn_reflns_number 8116
_diffrn_reflns_theta_full 25.00
_diffrn_reflns_theta_max 25.62
_diffrn_reflns_theta_min 2.87
_diffrn_standards_decay_% 0
_diffrn_standards_number 0
_exptl_absorpt_coefficient_mu 10.227
_exptl_absorpt_correction_T_max 1.0000
_exptl_absorpt_correction_T_min 0.2696
_exptl_absorpt_correction_type multi-scan
_exptl_absorpt_process_details '(MULscanABS embedded in PLATON; Spek, 2009)'
_exptl_crystal_colour colourless
_exptl_crystal_density_diffrn 1.983
_exptl_crystal_density_method 'not measured'
_exptl_crystal_description block
_exptl_crystal_F_000 872
_exptl_crystal_size_max 0.40
_exptl_crystal_size_mid 0.31
_exptl_crystal_size_min 0.25
_refine_diff_density_max 0.677
_refine_diff_density_min -1.972
_refine_ls_extinction_method none
_refine_ls_goodness_of_fit_ref 1.141
_refine_ls_hydrogen_treatment mixed
_refine_ls_matrix_type full
_refine_ls_number_parameters 88
_refine_ls_number_reflns 1451
_refine_ls_number_restraints 0
_refine_ls_restrained_S_all 1.141
_refine_ls_R_factor_all 0.0178
_refine_ls_R_factor_gt 0.0168
_refine_ls_shift/su_max 0.000
_refine_ls_shift/su_mean 0.000
_refine_ls_structure_factor_coef Fsqd
_refine_ls_weighting_details 'calc w=1/[\s^2^(Fo^2^)+(0.0129P)^2^+2.6833P] where P=(Fo^2^+2Fc^2^)/3'
_refine_ls_weighting_scheme calc
_refine_ls_wR_factor_gt 0.0359
_refine_ls_wR_factor_ref 0.0361
_reflns_number_gt 1411
_reflns_number_total 1451
_reflns_threshold_expression I>2\s(I)
_cod_data_source_file wm2389.cif
_cod_data_source_block I
_cod_original_cell_volume 1544.32(16)
_cod_original_sg_symbol_H-M 'C 2/c'
_cod_database_code 2228063
_cod_database_fobs_code 2228063

loop_
_symmetry_equiv_pos_site_id
_symmetry_equiv_pos_as_xyz
1 x,y,z
2 -x,y,1/2-z
3 -x,-y,-z
4 x,-y,1/2+z
5 1/2+x,1/2+y,z
6 1/2-x,1/2+y,1/2-z
7 1/2-x,1/2-y,-z
8 1/2+x,1/2-y,1/2+z

loop_
_atom_site_aniso_label
_atom_site_aniso_U_11
_atom_site_aniso_U_22
_atom_site_aniso_U_33
_atom_site_aniso_U_12
_atom_site_aniso_U_13
_atom_site_aniso_U_23
Hg1 0.02090(10) 0.02740(10) 0.02940(10) 0.0000 0.01970(10) 0.0000
S1 0.0249(5) 0.0344(4) 0.0242(4) 0.0067(3) 0.0188(4) 0.0020(3)
N1 0.0244(18) 0.0359(17) 0.0275(13) 0.0008(14) 0.0185(14) -0.0045(12)
N2 0.0225(16) 0.0279(15) 0.0273(13) 0.0015(11) 0.0181(12) -0.0035(11)
N3 0.040(2) 0.058(2) 0.054(2) -0.0070(17) 0.0389(19) 0.0028(16)
C1 0.0236(18) 0.0192(15) 0.0255(14) 0.0042(12) 0.0179(14) 0.0031(11)
C2 0.041(3) 0.050(2) 0.0352(18) -0.0019(18) 0.0288(19) -0.0128(16)
C3 0.022(2) 0.0341(19) 0.0336(16) -0.0025(15) 0.0163(16) -0.0047(14)
C4 0.028(2) 0.0288(17) 0.0344(16) -0.0018(15) 0.0207(16) 0.0009(14)

loop_
_atom_site_type_symbol
_atom_site_label
_atom_site_fract_x
_atom_site_fract_y
_atom_site_fract_z
_atom_site_U_iso_or_equiv
_atom_site_thermal_displace_type
_atom_site_calc_flag
_atom_site_refinement_flags
_atom_site_occupancy
Hg Hg1 0.50000 -0.21587(2) 0.25000 0.02310(10) Uani . . 1.000
S S1 0.37952(6) 0.02195(11) 0.08082(7) 0.0255(3) Uani . . 1.000
N N1 0.3941(2) 0.1650(4) 0.2640(3) 0.0277(9) Uani . . 1.000
N N2 0.2450(2) 0.0856(4) 0.1004(2) 0.0241(8) Uani . . 1.000
N N3 0.3776(3) -0.3173(4) 0.3370(3) 0.0441(12) Uani . . 1.000
C C1 0.3355(2) 0.0948(4) 0.1535(3) 0.0210(9) Uani . . 1.000
C C2 0.3657(3) 0.2174(5) 0.3367(3) 0.0386(13) Uani . . 1.000
C C3 0.1748(2) 0.0052(5) -0.0168(3) 0.0306(11) Uani . . 1.000
C C4 0.4229(3) -0.2883(4) 0.3084(3) 0.0295(10) Uani . . 1.000
H H1N 0.449(3) 0.161(5) 0.296(3) 0.024(10) Uiso . . 1.000
H H2A 0.31970 0.31150 0.29540 0.0580 Uiso calc R 1.000
H H2B 0.42120 0.25690 0.41680 0.0580 Uiso calc R 1.000
H H2C 0.33710 0.11910 0.34680 0.0580 Uiso calc R 1.000
H H2N 0.227(3) 0.128(5) 0.134(3) 0.030(10) Uiso . . 1.000
H H3A 0.17870 0.05510 -0.07770 0.0460 Uiso calc R 1.000
H H3B 0.11180 0.02530 -0.04110 0.0460 Uiso calc R 1.000
H H3C 0.18680 -0.11920 -0.01060 0.0460 Uiso calc R 1.000

loop_
_atom_type_symbol
_atom_type_description
_atom_type_scat_dispersion_real
_atom_type_scat_dispersion_imag
_atom_type_scat_source
C C 0.0033 0.0016 'International Tables Vol C Tables 4.2.6.8 and 6.1.1.4'
H H 0.0000 0.0000 'International Tables Vol C Tables 4.2.6.8 and 6.1.1.4'
Hg Hg -2.3894 9.2266 'International Tables Vol C Tables 4.2.6.8 and 6.1.1.4'
N N 0.0061 0.0033 'International Tables Vol C Tables 4.2.6.8 and 6.1.1.4'
S S 0.1246 0.1234 'International Tables Vol C Tables 4.2.6.8 and 6.1.1.4'

loop_
_geom_angle_atom_site_label_1
_geom_angle_atom_site_label_2
_geom_angle_atom_site_label_3
_geom_angle_site_symmetry_1
_geom_angle_site_symmetry_2
_geom_angle_site_symmetry_3
_geom_angle
_geom_angle_publ_flag
S1 Hg1 C4 . . . 99.05(11) no
S1 Hg1 S1 . . 2_655 94.31(3) no
S1 Hg1 C4 . . 2_655 102.01(9) no
S1 Hg1 C4 2_655 . . 102.01(9) no
C4 Hg1 C4 . . 2_655 148.83(13) no
S1 Hg1 C4 2_655 . 2_655 99.05(11) no
Hg1 S1 C1 . . . 96.84(11) no
C1 N1 C2 . . . 123.8(4) no
C1 N2 C3 . . . 124.7(3) no
C1 N1 H1N . . . 117(3) no
C2 N1 H1N . . . 118(3) no
C3 N2 H2N . . . 117(3) no
C1 N2 H2N . . . 118(3) no
S1 C1 N2 . . . 121.1(3) no
N1 C1 N2 . . . 119.3(4) no
S1 C1 N1 . . . 119.6(3) no
Hg1 C4 N3 . . . 175.3(3) no
N1 C2 H2A . . . 109.00 no
N1 C2 H2B . . . 110.00 no
N1 C2 H2C . . . 109.00 no
H2A C2 H2B . . . 109.00 no
H2A C2 H2C . . . 109.00 no
H2B C2 H2C . . . 109.00 no
N2 C3 H3A . . . 109.00 no
N2 C3 H3B . . . 110.00 no
N2 C3 H3C . . . 109.00 no
H3A C3 H3B . . . 110.00 no
H3A C3 H3C . . . 109.00 no
H3B C3 H3C . . . 109.00 no

loop_
_geom_bond_atom_site_label_1
_geom_bond_atom_site_label_2
_geom_bond_site_symmetry_1
_geom_bond_site_symmetry_2
_geom_bond_distance
_geom_bond_publ_flag
Hg1 S1 . . 2.7114(9) no
Hg1 C4 . . 2.090(6) no
Hg1 S1 . 2_655 2.7114(9) no
Hg1 C4 . 2_655 2.090(6) no
S1 C1 . . 1.736(4) no
N1 C1 . . 1.335(5) no
N1 C2 . . 1.459(7) no
N2 C1 . . 1.314(6) no
N2 C3 . . 1.452(4) no
N3 C4 . . 1.139(8) no
N1 H1N . . 0.80(6) no
N2 H2N . . 0.79(5) no
C2 H2A . . 0.9800 no
C2 H2B . . 0.9800 no
C2 H2C . . 0.9800 no
C3 H3A . . 0.9800 no
C3 H3B . . 0.9800 no
C3 H3C . . 0.9800 no

loop_
_geom_hbond_atom_site_label_D
_geom_hbond_atom_site_label_H
_geom_hbond_atom_site_label_A
_geom_hbond_site_symmetry_A
_geom_hbond_distance_DH
_geom_hbond_distance_HA
_geom_hbond_distance_DA
_geom_hbond_angle_DHA
_geom_hbond_publ_flag
N1 H1N S1 2_655 0.80(6) 2.67(5) 3.415(4) 157(4) yes
N2 H2N N3 6_555 0.79(5) 2.21(6) 2.951(7) 155(4) yes

loop_
_geom_torsion_atom_site_label_1
_geom_torsion_atom_site_label_2
_geom_torsion_atom_site_label_3
_geom_torsion_atom_site_label_4
_geom_torsion_site_symmetry_1
_geom_torsion_site_symmetry_2
_geom_torsion_site_symmetry_3
_geom_torsion_site_symmetry_4
_geom_torsion
_geom_torsion_publ_flag
C4 Hg1 S1 C1 . . . . 32.52(15) no
S1 Hg1 S1 C1 2_655 . . . -70.39(13) no
C4 Hg1 S1 C1 2_655 . . . -170.60(16) no
Hg1 S1 C1 N1 . . . . 60.6(3) no
Hg1 S1 C1 N2 . . . . -121.0(3) no
C2 N1 C1 S1 . . . . -174.9(3) no
C2 N1 C1 N2 . . . . 6.6(5) no
C3 N2 C1 S1 . . . . 4.6(5) no
C3 N2 C1 N1 . . . . -177.0(3) no
